data_4346360
loop_
_publ_author_name
'Behrle, Andrew C.'
'Kerridge, Andrew'
'Walensky, Justin R.'

_publ_section_title
;
 Dithio- and Diselenophosphinate Thorium(IV) and Uranium(IV) Complexes:
 Molecular and Electronic Structures, Spectroscopy, and Transmetalation
 Reactivity.
;
_journal_issue 24
_journal_name_full 'Inorganic chemistry'
_journal_page_first 11625
_journal_page_last 11636
_journal_paper_doi 10.1021/acs.inorgchem.5b01342
_journal_volume 54
_journal_year 2015
_chemical_formula_sum 'C48 H108 O P6 Se12 U2'
_chemical_formula_weight 2310.74
_space_group_crystal_system monoclinic
_space_group_IT_number 14
_space_group_name_Hall '-P 2yn'
_space_group_name_H-M_alt 'P 1 21/n 1'
_atom_sites_solution_hydrogens geom
_audit_creation_method SHELXL-2014/7
_cell_angle_alpha 90
_cell_angle_beta 90.7610(10)
_cell_angle_gamma 90
_cell_formula_units_Z 2
_cell_length_a 12.5023(3)
_cell_length_b 12.3547(3)
_cell_length_c 24.0321(6)
_cell_measurement_reflns_used 9697
_cell_measurement_temperature 95(2)
_cell_measurement_theta_max 65.12
_cell_measurement_theta_min 3.68
_cell_volume 3711.72(16)
_computing_cell_refinement 'APEX2 (Bruker AXS, 2008)'
_computing_data_collection 'APEX2 (Bruker AXS, 2008)'
_computing_data_reduction 'APEX2 (Bruker AXS, 2008)'
_computing_molecular_graphics 'X-SEED, Barbour, 2001'
_computing_publication_material 'CIFTAB (Sheldrick, 2013)'
_computing_structure_refinement 'SHELXL-2013 (Sheldrick, 2013)'
_computing_structure_solution 'SHELXS-2013 (Sheldrick, 2013)'
_diffrn_ambient_temperature 95(2)
_diffrn_measured_fraction_theta_full 0.961
_diffrn_measured_fraction_theta_max 0.961
_diffrn_measurement_device_type 'Bruker APEXII CCD area detector'
_diffrn_measurement_method 'omega scans'
_diffrn_radiation_type CuK\a
_diffrn_radiation_wavelength 1.54178
_diffrn_reflns_av_R_equivalents 0.0247
_diffrn_reflns_av_unetI/netI 0.0191
_diffrn_reflns_Laue_measured_fraction_full 0.961
_diffrn_reflns_Laue_measured_fraction_max 0.961
_diffrn_reflns_limit_h_max 14
_diffrn_reflns_limit_h_min -14
_diffrn_reflns_limit_k_max 14
_diffrn_reflns_limit_k_min -14
_diffrn_reflns_limit_l_max 28
_diffrn_reflns_limit_l_min -28
_diffrn_reflns_number 33525
_diffrn_reflns_point_group_measured_fraction_full 0.961
_diffrn_reflns_point_group_measured_fraction_max 0.961
_diffrn_reflns_theta_full 65.168
_diffrn_reflns_theta_max 65.168
_diffrn_reflns_theta_min 3.679
_diffrn_standards_decay_% 0.0
_exptl_absorpt_coefficient_mu 20.366
_exptl_absorpt_correction_T_max 0.24
_exptl_absorpt_correction_T_min 0.09
_exptl_absorpt_correction_type multi-scan
_exptl_absorpt_process_details
;
 Data were corrected for decay and absorption using the program SADABS 
 (Sheldrick, G. M. (2003). SADABS. Version 2.10. University of
 G\"ottingen, Germany).
;
_exptl_crystal_colour orange
_exptl_crystal_density_diffrn 2.068
_exptl_crystal_description prism
_exptl_crystal_F_000 2172
_exptl_crystal_size_max 0.200
_exptl_crystal_size_mid 0.200
_exptl_crystal_size_min 0.100
_refine_diff_density_max 0.764
_refine_diff_density_min -1.845
_refine_diff_density_rms 0.171
_refine_ls_extinction_method none
_refine_ls_goodness_of_fit_ref 1.293
_refine_ls_hydrogen_treatment constr
_refine_ls_matrix_type full
_refine_ls_number_parameters 331
_refine_ls_number_reflns 6095
_refine_ls_number_restraints 0
_refine_ls_restrained_S_all 1.293
_refine_ls_R_factor_all 0.0211
_refine_ls_R_factor_gt 0.0211
_refine_ls_shift/su_max 0.002
_refine_ls_shift/su_mean 0.000
_refine_ls_structure_factor_coef Fsqd
_refine_ls_weighting_details 'w=1/[\s^2^(Fo^2^)+(0.0246P)^2^+9.8683P] where P=(Fo^2^+2Fc^2^)/3'
_refine_ls_weighting_scheme calc
_refine_ls_wR_factor_gt 0.0592
_refine_ls_wR_factor_ref 0.0592
_reflns_Friedel_coverage 0.000
_reflns_number_gt 6092
_reflns_number_total 6095
_reflns_threshold_expression 'I > 2\s(I)'
_cod_data_source_file ic5b01342_si_005.cif
_cod_data_source_block mu2-O-[U(Se2PtBu)3]2
_cod_original_sg_symbol_H-M 'P 21/n'
_cod_database_code 4346360
_shelx_shelxl_version_number 2014/7
_shelx_space_group_comment
;
The symmetry employed for this shelxl refinement is uniquely defined
by the following loop, which should always be used as a source of
symmetry information in preference to the above space-group names.
They are only intended as comments.
;
_shelx_estimated_absorpt_t_min 0.106
_shelx_estimated_absorpt_t_max 0.235

loop_
_space_group_symop_operation_xyz
'x, y, z'
'-x+1/2, y+1/2, -z+1/2'
'-x, -y, -z'
'x-1/2, -y-1/2, z-1/2'

loop_
_atom_site_label
_atom_site_type_symbol
_atom_site_fract_x
_atom_site_fract_y
_atom_site_fract_z
_atom_site_U_iso_or_equiv
_atom_site_adp_type
_atom_site_occupancy
_atom_site_site_symmetry_order
_atom_site_calc_flag
_atom_site_refinement_flags_posn
_atom_site_refinement_flags_adp
_atom_site_refinement_flags_occupancy
U1 U 0.55416(2) 0.92734(2) 0.57373(2) 0.01077(6) Uani 1 1 d . . .
Se3 Se 0.58013(3) 0.76405(4) 0.48371(2) 0.01627(10) Uani 1 1 d . . .
Se6 Se 0.66979(4) 1.13657(4) 0.57719(2) 0.01578(10) Uani 1 1 d . . .
Se2 Se 0.45170(3) 0.75061(4) 0.64005(2) 0.01751(10) Uani 1 1 d . . .
Se1 Se 0.34317(3) 1.00841(3) 0.61262(2) 0.01640(10) Uani 1 1 d . . .
Se4 Se 0.74643(4) 0.79201(4) 0.60062(2) 0.02208(11) Uani 1 1 d . . .
Se5 Se 0.63298(3) 0.96660(4) 0.69186(2) 0.01548(10) Uani 1 1 d . . .
P1 P 0.31088(8) 0.85174(8) 0.65022(4) 0.0128(2) Uani 1 1 d . . .
P2 P 0.72460(8) 0.70136(9) 0.52369(4) 0.0156(2) Uani 1 1 d . . .
P3 P 0.69342(8) 1.12369(8) 0.66703(4) 0.0127(2) Uani 1 1 d . . .
C5 C 0.1962(3) 0.7879(4) 0.61027(18) 0.0178(9) Uani 1 1 d . . .
C17 C 0.8409(3) 1.1361(4) 0.68291(19) 0.0209(9) Uani 1 1 d . . .
C1 C 0.2821(4) 0.8691(4) 0.72653(18) 0.0189(9) Uani 1 1 d . . .
C20 C 0.8599(4) 1.1407(4) 0.7467(2) 0.0282(11) Uani 1 1 d . . .
H20A H 0.9368 1.1367 0.7549 0.042 Uiso 1 1 calc R U .
H20B H 0.8237 1.0795 0.7643 0.042 Uiso 1 1 calc R U .
H20C H 0.8313 1.2087 0.7613 0.042 Uiso 1 1 calc R U .
C4 C 0.2641(4) 0.7581(4) 0.7540(2) 0.0293(11) Uani 1 1 d . . .
H4A H 0.2615 0.7670 0.7945 0.044 Uiso 1 1 calc R U .
H4B H 0.3230 0.7094 0.7446 0.044 Uiso 1 1 calc R U .
H4C H 0.1964 0.7274 0.7404 0.044 Uiso 1 1 calc R U .
C22 C 0.6608(4) 1.3436(4) 0.6954(2) 0.0286(11) Uani 1 1 d . . .
H22A H 0.6768 1.3556 0.6561 0.043 Uiso 1 1 calc R U .
H22B H 0.7269 1.3488 0.7176 0.043 Uiso 1 1 calc R U .
H22C H 0.6099 1.3984 0.7080 0.043 Uiso 1 1 calc R U .
C24 C 0.5000(4) 1.2307(4) 0.6762(2) 0.0255(10) Uani 1 1 d . . .
H24A H 0.4552 1.2843 0.6949 0.038 Uiso 1 1 calc R U .
H24B H 0.4683 1.1586 0.6803 0.038 Uiso 1 1 calc R U .
H24C H 0.5047 1.2487 0.6366 0.038 Uiso 1 1 calc R U .
C23 C 0.6016(4) 1.2054(4) 0.76500(19) 0.0298(11) Uani 1 1 d . . .
H23A H 0.6725 1.2066 0.7828 0.045 Uiso 1 1 calc R U .
H23B H 0.5697 1.1335 0.7694 0.045 Uiso 1 1 calc R U .
H23C H 0.5557 1.2597 0.7825 0.045 Uiso 1 1 calc R U .
C21 C 0.6122(4) 1.2314(4) 0.70248(18) 0.0190(9) Uani 1 1 d . . .
C3 C 0.1871(4) 0.9437(4) 0.7356(2) 0.0292(11) Uani 1 1 d . . .
H3A H 0.1790 0.9571 0.7755 0.044 Uiso 1 1 calc R U .
H3B H 0.1220 0.9095 0.7207 0.044 Uiso 1 1 calc R U .
H3C H 0.1991 1.0125 0.7163 0.044 Uiso 1 1 calc R U .
C7 C 0.1764(4) 0.6710(4) 0.6288(2) 0.0283(11) Uani 1 1 d . . .
H7A H 0.1468 0.6709 0.6663 0.042 Uiso 1 1 calc R U .
H7B H 0.2441 0.6311 0.6289 0.042 Uiso 1 1 calc R U .
H7C H 0.1257 0.6363 0.6030 0.042 Uiso 1 1 calc R U .
C14 C 0.8082(4) 0.6987(5) 0.4150(2) 0.0312(11) Uani 1 1 d . . .
H14A H 0.8688 0.7123 0.3906 0.047 Uiso 1 1 calc R U .
H14B H 0.7474 0.7437 0.4033 0.047 Uiso 1 1 calc R U .
H14C H 0.7880 0.6222 0.4128 0.047 Uiso 1 1 calc R U .
C15 C 0.9398(4) 0.6616(4) 0.4928(2) 0.0291(11) Uani 1 1 d . . .
H15A H 0.9272 0.5845 0.4859 0.044 Uiso 1 1 calc R U .
H15B H 0.9545 0.6731 0.5325 0.044 Uiso 1 1 calc R U .
H15C H 1.0012 0.6859 0.4712 0.044 Uiso 1 1 calc R U .
C16 C 0.8666(4) 0.8471(4) 0.4784(2) 0.0290(11) Uani 1 1 d . . .
H16A H 0.9206 0.8646 0.4506 0.044 Uiso 1 1 calc R U .
H16B H 0.8945 0.8644 0.5156 0.044 Uiso 1 1 calc R U .
H16C H 0.8018 0.8896 0.4709 0.044 Uiso 1 1 calc R U .
C2 C 0.3819(5) 0.9199(5) 0.7534(2) 0.0335(13) Uani 1 1 d . . .
H2A H 0.3962 0.9899 0.7360 0.050 Uiso 1 1 calc R U .
H2B H 0.4433 0.8717 0.7483 0.050 Uiso 1 1 calc R U .
H2C H 0.3700 0.9303 0.7933 0.050 Uiso 1 1 calc R U .
C18 C 0.8941(4) 1.0335(4) 0.6600(2) 0.0302(11) Uani 1 1 d . . .
H18A H 0.8784 1.0273 0.6200 0.045 Uiso 1 1 calc R U .
H18B H 0.8660 0.9698 0.6793 0.045 Uiso 1 1 calc R U .
H18C H 0.9716 1.0378 0.6660 0.045 Uiso 1 1 calc R U .
C6 C 0.0936(4) 0.8548(5) 0.6153(2) 0.0302(11) Uani 1 1 d . . .
H6A H 0.0400 0.8283 0.5884 0.045 Uiso 1 1 calc R U .
H6B H 0.1093 0.9310 0.6075 0.045 Uiso 1 1 calc R U .
H6C H 0.0659 0.8480 0.6530 0.045 Uiso 1 1 calc R U .
C13 C 0.8398(4) 0.7268(4) 0.47518(19) 0.0216(9) Uani 1 1 d . . .
C8 C 0.2287(4) 0.7886(4) 0.54896(18) 0.0229(10) Uani 1 1 d . . .
H8A H 0.1721 0.7552 0.5262 0.034 Uiso 1 1 calc R U .
H8B H 0.2953 0.7478 0.5447 0.034 Uiso 1 1 calc R U .
H8C H 0.2396 0.8635 0.5367 0.034 Uiso 1 1 calc R U .
C19 C 0.8907(4) 1.2346(4) 0.6546(2) 0.0305(11) Uani 1 1 d . . .
H19A H 0.9684 1.2336 0.6605 0.046 Uiso 1 1 calc R U .
H19B H 0.8611 1.3010 0.6706 0.046 Uiso 1 1 calc R U .
H19C H 0.8745 1.2323 0.6146 0.046 Uiso 1 1 calc R U .
C9 C 0.7065(5) 0.5544(4) 0.5407(3) 0.0332(12) Uani 1 1 d . . .
C10 C 0.6026(4) 0.5439(4) 0.5735(3) 0.0365(13) Uani 1 1 d . . .
H10A H 0.5435 0.5763 0.5521 0.055 Uiso 1 1 calc R U .
H10B H 0.6105 0.5813 0.6093 0.055 Uiso 1 1 calc R U .
H10C H 0.5873 0.4672 0.5801 0.055 Uiso 1 1 calc R U .
C12 C 0.7981(5) 0.5112(5) 0.5777(3) 0.0475(17) Uani 1 1 d . . .
H12A H 0.7812 0.4375 0.5898 0.071 Uiso 1 1 calc R U .
H12B H 0.8070 0.5580 0.6103 0.071 Uiso 1 1 calc R U .
H12C H 0.8645 0.5104 0.5565 0.071 Uiso 1 1 calc R U .
C11 C 0.6962(6) 0.4886(5) 0.4876(3) 0.0506(17) Uani 1 1 d . . .
H11A H 0.7653 0.4867 0.4689 0.076 Uiso 1 1 calc R U .
H11B H 0.6425 0.5219 0.4630 0.076 Uiso 1 1 calc R U .
H11C H 0.6741 0.4146 0.4967 0.076 Uiso 1 1 calc R U .
O1 O 0.5000 1.0000 0.5000 0.0171(9) Uani 1 2 d S . P

loop_
_atom_site_aniso_label
_atom_site_aniso_U_11
_atom_site_aniso_U_22
_atom_site_aniso_U_33
_atom_site_aniso_U_23
_atom_site_aniso_U_13
_atom_site_aniso_U_12
U1 0.01128(8) 0.01122(8) 0.00965(8) -0.00033(5) -0.00597(5) 0.00138(4)
Se3 0.0167(2) 0.0163(2) 0.0156(2) -0.00458(16) -0.00809(17) 0.00314(16)
Se6 0.0198(2) 0.0166(2) 0.0108(2) 0.00089(16) -0.00507(16) -0.00211(16)
Se2 0.0158(2) 0.0150(2) 0.0217(2) 0.00585(17) -0.00134(18) 0.00472(16)
Se1 0.0136(2) 0.0127(2) 0.0229(2) 0.00352(17) -0.00269(17) 0.00214(16)
Se4 0.0224(2) 0.0289(3) 0.0147(2) -0.00330(18) -0.01109(18) 0.01202(19)
Se5 0.0187(2) 0.0167(2) 0.0109(2) 0.00099(16) -0.00706(17) -0.00282(17)
P1 0.0124(5) 0.0127(5) 0.0131(5) 0.0008(4) -0.0031(4) 0.0008(4)
P2 0.0172(5) 0.0139(5) 0.0154(5) -0.0004(4) -0.0045(4) 0.0049(4)
P3 0.0114(5) 0.0151(5) 0.0115(5) -0.0013(4) -0.0056(4) -0.0012(4)
C5 0.017(2) 0.019(2) 0.017(2) -0.0006(17) -0.0039(17) -0.0037(17)
C17 0.014(2) 0.025(2) 0.023(2) -0.0021(19) -0.0093(18) -0.0016(17)
C1 0.019(2) 0.024(2) 0.014(2) -0.0021(17) 0.0012(17) -0.0006(18)
C20 0.024(2) 0.027(3) 0.033(3) -0.005(2) -0.019(2) 0.000(2)
C4 0.037(3) 0.032(3) 0.019(2) 0.005(2) 0.002(2) 0.000(2)
C22 0.024(2) 0.022(2) 0.039(3) -0.006(2) -0.008(2) -0.0026(19)
C24 0.018(2) 0.027(3) 0.032(3) -0.015(2) -0.006(2) 0.0044(18)
C23 0.039(3) 0.032(3) 0.018(2) -0.008(2) -0.003(2) 0.005(2)
C21 0.018(2) 0.021(2) 0.018(2) -0.0073(17) -0.0060(17) 0.0005(17)
C3 0.033(3) 0.030(3) 0.024(3) -0.006(2) 0.004(2) 0.004(2)
C7 0.034(3) 0.023(2) 0.028(3) -0.001(2) -0.006(2) -0.012(2)
C14 0.027(3) 0.047(3) 0.019(2) -0.005(2) 0.001(2) 0.005(2)
C15 0.021(2) 0.035(3) 0.031(3) 0.003(2) -0.002(2) 0.006(2)
C16 0.026(3) 0.030(3) 0.032(3) 0.008(2) -0.008(2) 0.001(2)
C2 0.033(3) 0.050(4) 0.017(2) -0.006(2) -0.003(2) -0.013(2)
C18 0.013(2) 0.034(3) 0.043(3) -0.008(2) -0.008(2) 0.003(2)
C6 0.019(2) 0.039(3) 0.033(3) -0.009(2) -0.008(2) 0.001(2)
C13 0.016(2) 0.026(2) 0.023(2) 0.0021(19) -0.0041(18) 0.0022(18)
C8 0.026(2) 0.028(3) 0.014(2) -0.0025(18) -0.0040(18) -0.0028(19)
C19 0.018(2) 0.029(3) 0.044(3) -0.001(2) -0.004(2) -0.005(2)
C9 0.036(3) 0.012(2) 0.052(3) 0.005(2) 0.008(3) 0.009(2)
C10 0.032(3) 0.019(2) 0.059(4) 0.014(2) 0.013(3) 0.009(2)
C12 0.036(3) 0.035(3) 0.072(4) 0.030(3) 0.017(3) 0.022(3)
C11 0.057(4) 0.018(3) 0.078(5) -0.017(3) 0.015(4) -0.001(3)
O1 0.028(2) 0.012(2) 0.0108(19) 0.0013(16) -0.0126(17) 0.0034(17)

loop_
_atom_type_symbol
_atom_type_description
_atom_type_scat_dispersion_real
_atom_type_scat_dispersion_imag
_atom_type_scat_source
C C 0.0181 0.0091 'International Tables Vol C Tables 4.2.6.8 and 6.1.1.4'
H H 0.0000 0.0000 'International Tables Vol C Tables 4.2.6.8 and 6.1.1.4'
P P 0.2955 0.4335 'International Tables Vol C Tables 4.2.6.8 and 6.1.1.4'
Se Se -0.7943 1.1372 'International Tables Vol C Tables 4.2.6.8 and 6.1.1.4'
U U -4.3638 13.4090 'International Tables Vol C Tables 4.2.6.8 and 6.1.1.4'
O O 0.0492 0.0322 'International Tables Vol C Tables 4.2.6.8 and 6.1.1.4'

loop_
_geom_angle_atom_site_label_1
_geom_angle_atom_site_label_2
_geom_angle_atom_site_label_3
_geom_angle
_geom_angle_site_symmetry_3
O1 U1 Se6 78.555(9) .
O1 U1 Se3 73.293(9) .
Se6 U1 Se3 123.607(13) .
O1 U1 Se1 81.000(9) .
Se6 U1 Se1 97.551(13) .
Se3 U1 Se1 124.069(13) .
O1 U1 Se4 132.318(11) .
Se6 U1 Se4 95.233(14) .
Se3 U1 Se4 71.545(12) .
Se1 U1 Se4 146.224(13) .
O1 U1 Se2 128.814(10) .
Se6 U1 Se2 146.276(13) .
Se3 U1 Se2 86.810(13) .
Se1 U1 Se2 72.087(12) .
Se4 U1 Se2 79.983(14) .
O1 U1 Se5 145.325(10) .
Se6 U1 Se5 71.438(12) .
Se3 U1 Se5 138.693(13) .
Se1 U1 Se5 86.028(13) .
Se4 U1 Se5 68.707(12) .
Se2 U1 Se5 75.807(12) .
P2 Se3 U1 91.04(3) .
P3 Se6 U1 91.36(3) .
P1 Se2 U1 89.63(3) .
P1 Se1 U1 90.06(3) .
P2 Se4 U1 90.73(3) .
P3 Se5 U1 89.75(3) .
C1 P1 C5 112.9(2) .
C1 P1 Se2 109.88(15) .
C5 P1 Se2 108.27(15) .
C1 P1 Se1 109.95(15) .
C5 P1 Se1 107.71(14) .
Se2 P1 Se1 108.02(5) .
C9 P2 C13 113.0(2) .
C9 P2 Se4 109.1(2) .
C13 P2 Se4 110.51(15) .
C9 P2 Se3 109.82(19) .
C13 P2 Se3 107.65(14) .
Se4 P2 Se3 106.62(5) .
C21 P3 C17 112.5(2) .
C21 P3 Se5 108.39(15) .
C17 P3 Se5 111.14(15) .
C21 P3 Se6 109.24(14) .
C17 P3 Se6 108.30(15) .
Se5 P3 Se6 107.13(4) .
C6 C5 C7 110.4(4) .
C6 C5 C8 107.8(4) .
C7 C5 C8 109.3(4) .
C6 C5 P1 111.5(3) .
C7 C5 P1 111.7(3) .
C8 C5 P1 106.1(3) .
C19 C17 C18 108.4(4) .
C19 C17 C20 110.7(4) .
C18 C17 C20 108.9(4) .
C19 C17 P3 112.2(3) .
C18 C17 P3 106.6(3) .
C20 C17 P3 109.9(3) .
C3 C1 C2 109.0(4) .
C3 C1 C4 111.0(4) .
C2 C1 C4 107.8(4) .
C3 C1 P1 111.6(3) .
C2 C1 P1 107.0(3) .
C4 C1 P1 110.3(3) .
C22 C21 C24 108.9(4) .
C22 C21 C23 109.7(4) .
C24 C21 C23 108.0(4) .
C22 C21 P3 112.0(3) .
C24 C21 P3 107.8(3) .
C23 C21 P3 110.4(3) .
C16 C13 C14 108.7(4) .
C16 C13 C15 108.6(4) .
C14 C13 C15 109.8(4) .
C16 C13 P2 107.4(3) .
C14 C13 P2 110.7(3) .
C15 C13 P2 111.4(3) .
C11 C9 C10 108.8(5) .
C11 C9 C12 110.7(5) .
C10 C9 C12 107.7(5) .
C11 C9 P2 110.1(4) .
C10 C9 P2 107.5(3) .
C12 C9 P2 111.8(4) .
U1 O1 U1 180.0 3_676

loop_
_geom_bond_atom_site_label_1
_geom_bond_atom_site_label_2
_geom_bond_distance
_geom_bond_site_symmetry_2
U1 O1 2.09099(13) .
U1 Se6 2.9624(5) .
U1 Se3 2.9790(4) .
U1 Se1 2.9833(5) .
U1 Se4 2.9916(5) .
U1 Se2 3.0004(5) .
U1 Se5 3.0317(4) .
Se3 P2 2.1771(11) .
Se6 P3 2.1810(11) .
Se2 P1 2.1753(11) .
Se1 P1 2.1762(11) .
Se4 P2 2.1756(11) .
Se5 P3 2.1694(11) .
P1 C1 1.886(4) .
P1 C5 1.888(4) .
P2 C9 1.875(5) .
P2 C13 1.892(5) .
P3 C21 1.884(5) .
P3 C17 1.885(4) .
C5 C6 1.532(6) .
C5 C7 1.532(6) .
C5 C8 1.534(6) .
C17 C19 1.530(7) .
C17 C18 1.537(7) .
C17 C20 1.549(6) .
C1 C3 1.520(7) .
C1 C2 1.531(7) .
C1 C4 1.540(7) .
C22 C21 1.524(7) .
C24 C21 1.531(6) .
C23 C21 1.544(6) .
C14 C13 1.533(7) .
C15 C13 1.541(6) .
C16 C13 1.525(7) .
C9 C11 1.518(9) .
C9 C10 1.534(8) .
C9 C12 1.535(8) .
O1 U1 2.09102(13) 3_676
